data_7200732
loop_
_publ_author_name
'Abuhmaiera, Ramadan'
'Lan, Yanhua'
'Ako, Ayuk M.'
'Kostakis, George E.'
'Mavrandonakis, Andreas'
'Klopper, Wim'
'Cl\'erac, Rodolphe'
'Anson, Christopher E.'
'Powell, Annie K.'

_publ_section_title
;
 One-dimensional Cu(II) coordination polymers: tuning the structure by
 modulating the &#x201C;carboxylate arm&#x201D; lengths of
 polycarboxylate ligands
;
_journal_issue 6
_journal_name_full CrystEngComm
_journal_page_first 1089
_journal_paper_doi 10.1039/b820834d
_journal_volume 11
_journal_year 2009
_chemical_formula_sum 'C26 H40 Cu N2 O18'
_chemical_formula_weight 732.14
_chemical_name_systematic
;
?
;
_space_group_IT_number 14
_symmetry_cell_setting monoclinic
_symmetry_space_group_name_Hall '-P 2ybc'
_symmetry_space_group_name_H-M 'P 1 21/c 1'
_atom_sites_solution_hydrogens geom
_atom_sites_solution_primary direct
_atom_sites_solution_secondary difmap
_audit_creation_method SHELXL-97
_cell_angle_alpha 90.00
_cell_angle_beta 102.636(7)
_cell_angle_gamma 90.00
_cell_formula_units_Z 2
_cell_length_a 14.3062(13)
_cell_length_b 7.3389(7)
_cell_length_c 14.9630(14)
_cell_measurement_reflns_used 9482
_cell_measurement_temperature 150(2)
_cell_measurement_theta_max 27.27
_cell_measurement_theta_min 1.46
_cell_volume 1532.9(3)
_computing_cell_refinement 'X-Area 1.09 (Stoe & Cie GmbH, 2000)'
_computing_data_collection 'WinXpose 1.05 (Stoe & Cie GmbH, 2000)'
_computing_data_reduction 'X-Area 1.09 (Stoe & Cie GmbH, 2000)'
_computing_molecular_graphics 'SHELXTL 6.14 (BrukerAXS Inc., 2003)'
_computing_publication_material 'SHELXTL 6.14 (BrukerAXS Inc., 2003)'
_computing_structure_refinement 'SHELXTL 6.14 (BrukerAXS Inc., 2003)'
_computing_structure_solution 'SHELXTL 6.14 (BrukerAXS Inc., 2003)'
_diffrn_ambient_temperature 150(2)
_diffrn_detector_area_resol_mean 6.667
_diffrn_measured_fraction_theta_full 0.993
_diffrn_measured_fraction_theta_max 0.988
_diffrn_measurement_device_type 'Stoe IPDS II'
_diffrn_measurement_method 'area detector'
_diffrn_radiation_monochromator graphite
_diffrn_radiation_source 'rotating anode'
_diffrn_radiation_type MoK\a
_diffrn_radiation_wavelength 0.71073
_diffrn_reflns_av_R_equivalents 0.0194
_diffrn_reflns_av_sigmaI/netI 0.0180
_diffrn_reflns_limit_h_max 18
_diffrn_reflns_limit_h_min -18
_diffrn_reflns_limit_k_max 9
_diffrn_reflns_limit_k_min -9
_diffrn_reflns_limit_l_max 18
_diffrn_reflns_limit_l_min -18
_diffrn_reflns_number 9101
_diffrn_reflns_theta_full 25.00
_diffrn_reflns_theta_max 26.77
_diffrn_reflns_theta_min 2.85
_exptl_absorpt_coefficient_mu 0.800
_exptl_absorpt_correction_T_max 0.948
_exptl_absorpt_correction_T_min 0.758
_exptl_absorpt_correction_type multi-scan
_exptl_absorpt_process_details
;
XPREP in SHELXTL 6.14 (BrukerAXS Inc., 2003)
;
_exptl_crystal_colour 'pale blue'
_exptl_crystal_density_diffrn 1.586
_exptl_crystal_density_method 'not measured'
_exptl_crystal_description plate
_exptl_crystal_F_000 766
_exptl_crystal_size_max 0.32
_exptl_crystal_size_mid 0.21
_exptl_crystal_size_min 0.07
_refine_diff_density_max 0.310
_refine_diff_density_min -0.919
_refine_diff_density_rms 0.102
_refine_ls_extinction_method none
_refine_ls_goodness_of_fit_ref 1.047
_refine_ls_hydrogen_treatment mixed
_refine_ls_matrix_type full
_refine_ls_number_parameters 238
_refine_ls_number_reflns 3234
_refine_ls_number_restraints 0
_refine_ls_restrained_S_all 1.047
_refine_ls_R_factor_all 0.0462
_refine_ls_R_factor_gt 0.0409
_refine_ls_shift/su_max 0.000
_refine_ls_shift/su_mean 0.000
_refine_ls_structure_factor_coef Fsqd
_refine_ls_weighting_details 'calc w=1/[\s^2^(Fo^2^)+(0.0902P)^2^+0.0000P] where P=(Fo^2^+2Fc^2^)/3'
_refine_ls_weighting_scheme calc
_refine_ls_wR_factor_gt 0.1103
_refine_ls_wR_factor_ref 0.1136
_reflns_number_gt 2830
_reflns_number_total 3234
_reflns_threshold_expression >2sigma(I)
_cod_data_source_file b820834d.txt
_cod_data_source_block ram4
_cod_original_sg_symbol_H-M 'P 21/c'
_cod_database_code 7200732

loop_
_symmetry_equiv_pos_as_xyz
'x, y, z'
'-x, y+1/2, -z+1/2'
'-x, -y, -z'
'x, -y-1/2, z-1/2'

loop_
_atom_site_label
_atom_site_type_symbol
_atom_site_fract_x
_atom_site_fract_y
_atom_site_fract_z
_atom_site_U_iso_or_equiv
_atom_site_adp_type
_atom_site_occupancy
_atom_site_symmetry_multiplicity
_atom_site_calc_flag
_atom_site_refinement_flags
_atom_site_disorder_assembly
_atom_site_disorder_group
Cu1 Cu 0.0000 0.0000 0.0000 0.01621(13) Uani 1 2 d S . .
N1 N 0.22030(11) 0.4414(2) -0.11000(10) 0.0167(3) Uani 1 1 d . . .
H1 H 0.1799(18) 0.436(3) -0.0719(17) 0.020 Uiso 1 1 d . . .
C1 C 0.24466(14) 0.2499(2) -0.13353(13) 0.0197(4) Uani 1 1 d . . .
H1A H 0.2953 0.2543 -0.1693 0.024 Uiso 1 1 calc R . .
H1B H 0.1873 0.1925 -0.1723 0.024 Uiso 1 1 calc R . .
C2 C 0.27909(13) 0.1346(3) -0.04851(13) 0.0210(4) Uani 1 1 d . . .
H2A H 0.3287 0.2044 -0.0055 0.025 Uiso 1 1 calc R . .
H2B H 0.3103 0.0243 -0.0665 0.025 Uiso 1 1 calc R . .
C3 C 0.20314(13) 0.0742(2) 0.00287(13) 0.0181(4) Uani 1 1 d . . .
O1 O 0.11645(9) 0.07315(18) -0.04208(9) 0.0190(3) Uani 1 1 d . . .
O2 O 0.23159(10) 0.0220(2) 0.08364(10) 0.0241(3) Uani 1 1 d . . .
O3 O -0.03517(10) 0.7085(2) -0.10227(10) 0.0243(3) Uani 1 1 d . . .
H3 H -0.079(2) 0.640(4) -0.0855(19) 0.037 Uiso 1 1 d . . .
C4 C 0.16840(13) 0.5453(3) -0.19373(12) 0.0184(4) Uani 1 1 d . . .
H4A H 0.1303 0.4596 -0.2384 0.022 Uiso 1 1 calc R . .
H4B H 0.2156 0.6056 -0.2234 0.022 Uiso 1 1 calc R . .
C5 C 0.10277(13) 0.6875(2) -0.16640(13) 0.0187(4) Uani 1 1 d . . .
H5A H 0.1392 0.7614 -0.1151 0.022 Uiso 1 1 calc R . .
H5B H 0.0789 0.7701 -0.2188 0.022 Uiso 1 1 calc R . .
C6 C 0.01916(13) 0.5980(2) -0.13774(12) 0.0166(3) Uani 1 1 d . . .
O4 O 0.00477(10) 0.43493(19) -0.14787(10) 0.0225(3) Uani 1 1 d . . .
O5 O 0.24607(10) 0.5808(2) 0.16788(10) 0.0264(3) Uani 1 1 d . . .
C7 C 0.30376(13) 0.5458(3) -0.05829(12) 0.0174(4) Uani 1 1 d . . .
C8 C 0.37566(13) 0.5945(3) -0.10297(13) 0.0207(4) Uani 1 1 d . . .
H8 H 0.3725 0.5561 -0.1642 0.025 Uiso 1 1 calc R . .
C9 C 0.45216(14) 0.6997(3) -0.05749(14) 0.0225(4) Uani 1 1 d . . .
H9 H 0.5013 0.7339 -0.0878 0.027 Uiso 1 1 calc R . .
C10 C 0.45708(14) 0.7552(3) 0.03222(14) 0.0226(4) Uani 1 1 d . . .
H10 H 0.5088 0.8290 0.0629 0.027 Uiso 1 1 calc R . .
C11 C 0.38593(13) 0.7023(3) 0.07666(13) 0.0201(4) Uani 1 1 d . . .
H11 H 0.3904 0.7383 0.1384 0.024 Uiso 1 1 calc R . .
C12 C 0.30790(13) 0.5972(2) 0.03274(13) 0.0180(4) Uani 1 1 d . . .
C13 C 0.23253(13) 0.5454(3) 0.08565(13) 0.0183(4) Uani 1 1 d . . .
O6 O 0.15771(10) 0.4655(2) 0.03866(10) 0.0225(3) Uani 1 1 d . . .
O7 O -0.07285(10) 0.1284(2) -0.10470(10) 0.0217(3) Uani 1 1 d . . .
H71 H -0.135(2) 0.107(4) -0.1082(19) 0.033 Uiso 1 1 d . . .
H72 H -0.059(2) 0.242(4) -0.1077(19) 0.033 Uiso 1 1 d . . .
O11 O 0.41262(12) 0.4387(2) 0.27847(11) 0.0300(3) Uani 1 1 d . . .
H111 H 0.461(3) 0.499(4) 0.278(2) 0.045 Uiso 1 1 d . . .
H112 H 0.371(3) 0.509(4) 0.245(3) 0.045 Uiso 1 1 d . . .
O12 O 0.40790(11) 0.0978(2) 0.20044(11) 0.0292(3) Uani 1 1 d . . .
H121 H 0.357(3) 0.078(5) 0.163(2) 0.044 Uiso 1 1 d . . .
H122 H 0.405(2) 0.204(5) 0.218(2) 0.044 Uiso 1 1 d . . .

loop_
_atom_site_aniso_label
_atom_site_aniso_U_11
_atom_site_aniso_U_22
_atom_site_aniso_U_33
_atom_site_aniso_U_23
_atom_site_aniso_U_13
_atom_site_aniso_U_12
Cu1 0.01356(19) 0.0178(2) 0.01710(19) 0.00166(10) 0.00306(13) -0.00105(10)
N1 0.0153(7) 0.0176(7) 0.0177(7) -0.0002(6) 0.0046(6) -0.0001(6)
C1 0.0210(9) 0.0175(8) 0.0222(9) -0.0020(7) 0.0083(7) 0.0001(7)
C2 0.0162(8) 0.0202(9) 0.0280(10) 0.0031(8) 0.0079(7) 0.0009(7)
C3 0.0163(8) 0.0137(8) 0.0244(9) -0.0010(7) 0.0048(7) -0.0004(6)
O1 0.0148(6) 0.0217(7) 0.0204(6) 0.0005(5) 0.0037(5) -0.0006(5)
O2 0.0178(7) 0.0296(7) 0.0235(7) 0.0073(6) 0.0018(6) -0.0025(5)
O3 0.0231(7) 0.0199(7) 0.0342(8) -0.0020(6) 0.0153(6) -0.0016(6)
C4 0.0186(8) 0.0216(8) 0.0155(8) 0.0020(7) 0.0043(7) 0.0021(7)
C5 0.0177(8) 0.0181(8) 0.0212(8) 0.0012(7) 0.0064(7) 0.0000(7)
C6 0.0164(8) 0.0181(8) 0.0149(8) 0.0009(6) 0.0025(6) 0.0013(7)
O4 0.0220(7) 0.0171(6) 0.0301(7) -0.0016(6) 0.0097(6) -0.0026(5)
O5 0.0220(7) 0.0399(9) 0.0181(7) -0.0028(6) 0.0056(5) -0.0025(6)
C7 0.0165(8) 0.0169(8) 0.0187(8) 0.0002(7) 0.0038(7) 0.0001(7)
C8 0.0191(8) 0.0239(9) 0.0199(9) 0.0025(7) 0.0062(7) 0.0004(7)
C9 0.0177(8) 0.0257(9) 0.0254(9) 0.0024(8) 0.0071(7) -0.0009(7)
C10 0.0186(8) 0.0209(9) 0.0273(10) -0.0002(7) 0.0031(7) -0.0023(7)
C11 0.0192(9) 0.0208(8) 0.0192(8) -0.0003(7) 0.0019(7) -0.0006(7)
C12 0.0160(8) 0.0184(8) 0.0202(8) 0.0014(7) 0.0053(7) 0.0012(6)
C13 0.0185(8) 0.0181(8) 0.0192(9) 0.0009(7) 0.0063(7) 0.0022(7)
O6 0.0200(7) 0.0282(7) 0.0206(7) -0.0035(6) 0.0075(6) -0.0056(6)
O7 0.0177(7) 0.0215(7) 0.0253(7) 0.0027(5) 0.0034(5) -0.0035(5)
O11 0.0259(8) 0.0288(8) 0.0328(8) 0.0063(7) 0.0013(6) -0.0042(7)
O12 0.0218(7) 0.0332(9) 0.0304(8) -0.0034(6) 0.0009(6) 0.0008(6)

loop_
_atom_type_symbol
_atom_type_description
_atom_type_scat_dispersion_real
_atom_type_scat_dispersion_imag
_atom_type_scat_source
C C 0.0033 0.0016 'International Tables Vol C Tables 4.2.6.8 and 6.1.1.4'
H H 0.0000 0.0000 'International Tables Vol C Tables 4.2.6.8 and 6.1.1.4'
N N 0.0061 0.0033 'International Tables Vol C Tables 4.2.6.8 and 6.1.1.4'
O O 0.0106 0.0060 'International Tables Vol C Tables 4.2.6.8 and 6.1.1.4'
Cu Cu 0.3201 1.2651 'International Tables Vol C Tables 4.2.6.8 and 6.1.1.4'

loop_
_geom_angle_atom_site_label_1
_geom_angle_atom_site_label_2
_geom_angle_atom_site_label_3
_geom_angle
_geom_angle_site_symmetry_1
_geom_angle_site_symmetry_3
_geom_angle_publ_flag
O7 Cu1 O7 180.00(13) 3 . ?
O7 Cu1 O1 92.76(6) 3 . ?
O7 Cu1 O1 87.24(6) . . ?
O7 Cu1 O1 87.24(6) 3 3 ?
O7 Cu1 O1 92.76(6) . 3 ?
O1 Cu1 O1 180.00(7) . 3 ?
O7 Cu1 O3 94.37(6) 3 1_545 ?
O7 Cu1 O3 85.63(6) . 1_545 ?
O1 Cu1 O3 95.93(5) . 1_545 ?
O1 Cu1 O3 84.07(5) 3 1_545 ?
O7 Cu1 O3 85.63(6) 3 3_565 ?
O7 Cu1 O3 94.37(6) . 3_565 ?
O1 Cu1 O3 84.07(5) . 3_565 ?
O1 Cu1 O3 95.93(5) 3 3_565 ?
O3 Cu1 O3 180.00(7) 1_545 3_565 ?
C7 N1 C1 113.67(14) . . ?
C7 N1 C4 111.35(14) . . ?
C1 N1 C4 111.87(14) . . ?
C7 N1 H1 104.3(16) . . ?
C1 N1 H1 108.8(16) . . ?
C4 N1 H1 106.2(16) . . ?
N1 C1 C2 111.91(15) . . ?
N1 C1 H1A 109.2 . . ?
C2 C1 H1A 109.2 . . ?
N1 C1 H1B 109.2 . . ?
C2 C1 H1B 109.2 . . ?
H1A C1 H1B 107.9 . . ?
C1 C2 C3 116.60(15) . . ?
C1 C2 H2A 108.1 . . ?
C3 C2 H2A 108.1 . . ?
C1 C2 H2B 108.1 . . ?
C3 C2 H2B 108.1 . . ?
H2A C2 H2B 107.3 . . ?
O2 C3 O1 125.63(17) . . ?
O2 C3 C2 117.34(16) . . ?
O1 C3 C2 116.94(16) . . ?
C3 O1 Cu1 128.53(12) . . ?
C6 O3 Cu1 133.38(12) . 1_565 ?
C6 O3 H3 106.6(19) . . ?
Cu1 O3 H3 110.9(19) 1_565 . ?
N1 C4 C5 110.07(14) . . ?
N1 C4 H4A 109.6 . . ?
C5 C4 H4A 109.6 . . ?
N1 C4 H4B 109.6 . . ?
C5 C4 H4B 109.6 . . ?
H4A C4 H4B 108.2 . . ?
C6 C5 C4 110.68(15) . . ?
C6 C5 H5A 109.5 . . ?
C4 C5 H5A 109.5 . . ?
C6 C5 H5B 109.5 . . ?
C4 C5 H5B 109.5 . . ?
H5A C5 H5B 108.1 . . ?
O4 C6 O3 123.92(17) . . ?
O4 C6 C5 121.07(16) . . ?
O3 C6 C5 115.00(16) . . ?
C8 C7 C12 121.29(17) . . ?
C8 C7 N1 118.49(16) . . ?
C12 C7 N1 120.21(16) . . ?
C9 C8 C7 119.57(18) . . ?
C9 C8 H8 120.2 . . ?
C7 C8 H8 120.2 . . ?
C10 C9 C8 120.26(18) . . ?
C10 C9 H9 119.9 . . ?
C8 C9 H9 119.9 . . ?
C11 C10 C9 119.55(18) . . ?
C11 C10 H10 120.2 . . ?
C9 C10 H10 120.2 . . ?
C10 C11 C12 121.58(17) . . ?
C10 C11 H11 119.2 . . ?
C12 C11 H11 119.2 . . ?
C11 C12 C7 117.72(17) . . ?
C11 C12 C13 118.57(16) . . ?
C7 C12 C13 123.71(17) . . ?
O5 C13 O6 124.96(18) . . ?
O5 C13 C12 119.59(17) . . ?
O6 C13 C12 115.46(16) . . ?
Cu1 O7 H71 108.3(18) . . ?
Cu1 O7 H72 115.3(19) . . ?
H71 O7 H72 114(3) . . ?
H111 O11 H112 99(3) . . ?
H121 O12 H122 106(3) . . ?

loop_
_geom_bond_atom_site_label_1
_geom_bond_atom_site_label_2
_geom_bond_distance
_geom_bond_site_symmetry_2
_geom_bond_publ_flag
Cu1 O7 1.9274(14) 3 ?
Cu1 O7 1.9274(14) . ?
Cu1 O1 1.9797(13) . ?
Cu1 O1 1.9797(13) 3 ?
Cu1 O3 2.6144(15) 1_545 ?
Cu1 O3 2.6144(15) 3_565 ?
N1 C7 1.485(2) . ?
N1 C1 1.508(2) . ?
N1 C4 1.515(2) . ?
N1 H1 0.90(3) . ?
C1 C2 1.518(3) . ?
C1 H1A 0.9900 . ?
C1 H1B 0.9900 . ?
C2 C3 1.528(2) . ?
C2 H2A 0.9900 . ?
C2 H2B 0.9900 . ?
C3 O2 1.248(2) . ?
C3 O1 1.275(2) . ?
O3 C6 1.313(2) . ?
O3 Cu1 2.6144(15) 1_565 ?
O3 H3 0.88(3) . ?
C4 C5 1.518(3) . ?
C4 H4A 0.9900 . ?
C4 H4B 0.9900 . ?
C5 C6 1.507(2) . ?
C5 H5A 0.9900 . ?
C5 H5B 0.9900 . ?
C6 O4 1.218(2) . ?
O5 C13 1.231(2) . ?
C7 C8 1.391(3) . ?
C7 C12 1.402(3) . ?
C8 C9 1.390(3) . ?
C8 H8 0.9500 . ?
C9 C10 1.390(3) . ?
C9 H9 0.9500 . ?
C10 C11 1.388(3) . ?
C10 H10 0.9500 . ?
C11 C12 1.397(3) . ?
C11 H11 0.9500 . ?
C12 C13 1.519(2) . ?
C13 O6 1.286(2) . ?
O7 H71 0.89(3) . ?
O7 H72 0.86(3) . ?
O11 H111 0.82(4) . ?
O11 H112 0.86(4) . ?
O12 H121 0.83(4) . ?
O12 H122 0.83(4) . ?

loop_
_geom_hbond_atom_site_label_D
_geom_hbond_atom_site_label_H
_geom_hbond_atom_site_label_A
_geom_hbond_distance_DH
_geom_hbond_distance_HA
_geom_hbond_distance_DA
_geom_hbond_angle_DHA
_geom_hbond_site_symmetry_A
N1 H1 O6 0.90(3) 1.77(3) 2.579(2) 150(2) .
O3 H3 O6 0.88(3) 1.65(3) 2.518(2) 170(3) 3_565
O7 H71 O2 0.89(3) 1.78(3) 2.606(2) 153(3) 3
O7 H72 O4 0.86(3) 1.85(3) 2.650(2) 153(3) .
O11 H111 O12 0.82(4) 1.97(4) 2.775(2) 165(3) 2_655
O11 H112 O5 0.86(4) 1.98(4) 2.789(2) 157(3) .
O12 H121 O2 0.83(4) 1.96(4) 2.792(2) 174(3) .
O12 H122 O11 0.83(4) 1.94(4) 2.756(2) 169(3) .
